data_7224069
loop_
_publ_author_name
'Hang, Xinxin'
'Wang, Shentang'
'Zhu, Xiaofei'
'Han, Haitao'
'Liao, Wuping'

_publ_section_title
;
 pH-dependent formation of different coordination cages based on Co4-TC4A
 secondary building units and bridging ligands
;
_journal_issue 26
_journal_name_full CrystEngComm
_journal_page_first 4938
_journal_paper_doi 10.1039/C6CE00028B
_journal_volume 18
_journal_year 2016
_chemical_formula_sum 'C216 H212 Cl4 Co16 F4 N4 O44 S16'
_chemical_formula_weight 5241.43
_chemical_name_common '{Co16 Cl4 (HCO2)4 (H2O)4 [C40H44S4O4]4 [C13FH6NO4]4}'
_space_group_crystal_system monoclinic
_space_group_IT_number 15
_space_group_name_Hall '-C 2yc'
_space_group_name_H-M_alt 'C 1 2/c 1'
_symmetry_space_group_name_Hall '-C 2yc'
_symmetry_space_group_name_H-M 'C 1 2/c 1'
_atom_sites_solution_hydrogens geom
_audit_creation_method SHELXL-2014/8
_audit_update_record
;
2016-01-05 deposited with the CCDC.
2016-01-29 downloaded from the CCDC.
;
_cell_angle_alpha 90
_cell_angle_beta 113.5760(10)
_cell_angle_gamma 90
_cell_formula_units_Z 4
_cell_length_a 42.6717(11)
_cell_length_b 26.3547(7)
_cell_length_c 33.6116(9)
_cell_measurement_reflns_used 9611
_cell_measurement_temperature 150(2)
_cell_measurement_theta_max 42.71
_cell_measurement_theta_min 2.86
_cell_volume 34644.5(16)
_computing_cell_refinement 'Bruker SAINT'
_computing_data_collection 'Bruker APEX2'
_computing_data_reduction 'Bruker SAINT'
_computing_molecular_graphics 'Bruker SHELXTL'
_computing_publication_material 'Bruker SHELXTL'
_computing_structure_refinement 'SHELXL-2014/8 (Sheldrick, 2014)'
_computing_structure_solution 'SHELXS-97 (Sheldrick 2008)'
_diffrn_ambient_temperature 150(2)
_diffrn_measured_fraction_theta_full 0.999
_diffrn_measured_fraction_theta_max 0.999
_diffrn_measurement_device_type 'Bruker APEX-II CCD'
_diffrn_measurement_method '\f and \w scans'
_diffrn_radiation_type CuK\a
_diffrn_radiation_wavelength 1.54178
_diffrn_reflns_av_R_equivalents 0.0613
_diffrn_reflns_av_unetI/netI 0.0300
_diffrn_reflns_Laue_measured_fraction_full 0.999
_diffrn_reflns_Laue_measured_fraction_max 0.999
_diffrn_reflns_limit_h_max 37
_diffrn_reflns_limit_h_min -37
_diffrn_reflns_limit_k_max 23
_diffrn_reflns_limit_k_min -23
_diffrn_reflns_limit_l_max 29
_diffrn_reflns_limit_l_min -29
_diffrn_reflns_number 170876
_diffrn_reflns_point_group_measured_fraction_full 0.999
_diffrn_reflns_point_group_measured_fraction_max 0.999
_diffrn_reflns_theta_full 42.720
_diffrn_reflns_theta_max 42.720
_diffrn_reflns_theta_min 2.202
_exptl_absorpt_coefficient_mu 7.418
_exptl_crystal_colour purple
_exptl_crystal_density_diffrn 1.003
_exptl_crystal_description diamond
_exptl_crystal_F_000 10672
_exptl_crystal_size_max 0.200
_exptl_crystal_size_mid 0.180
_exptl_crystal_size_min 0.150
_refine_diff_density_max 0.660
_refine_diff_density_min -0.459
_refine_diff_density_rms 0.070
_refine_ls_extinction_method none
_refine_ls_goodness_of_fit_ref 1.099
_refine_ls_hydrogen_treatment constr
_refine_ls_matrix_type full
_refine_ls_number_parameters 1372
_refine_ls_number_reflns 12358
_refine_ls_number_restraints 303
_refine_ls_restrained_S_all 1.090
_refine_ls_R_factor_all 0.0744
_refine_ls_R_factor_gt 0.0638
_refine_ls_shift/su_max 0.004
_refine_ls_shift/su_mean 0.000
_refine_ls_structure_factor_coef Fsqd
_refine_ls_weighting_details 'w=1/[\s^2^(Fo^2^)+(0.0428P)^2^+547.6978P] where P=(Fo^2^+2Fc^2^)/3'
_refine_ls_weighting_scheme calc
_refine_ls_wR_factor_gt 0.1492
_refine_ls_wR_factor_ref 0.1543
_reflns_Friedel_coverage 0.000
_reflns_number_gt 10743
_reflns_number_total 12358
_reflns_threshold_expression 'I > 2\s(I)'
_cod_data_source_file c6ce00028b2.cif
_cod_data_source_block 119
_cod_depositor_comments 'Adding full bibliography for 7224069--7224072.cif.'
_cod_database_code 7224069
_shelx_shelxl_version_number 2014/8
_shelx_space_group_comment
;
The symmetry employed for this shelxl refinement is uniquely defined
by the following loop, which should always be used as a source of
symmetry information in preference to the above space-group names.
They are only intended as comments.
;
_shelx_estimated_absorpt_t_min 0.319
_shelx_estimated_absorpt_t_max 0.402

loop_
_space_group_symop_operation_xyz
'x, y, z'
'-x, y, -z+1/2'
'x+1/2, y+1/2, z'
'-x+1/2, y+1/2, -z+1/2'
'-x, -y, -z'
'x, -y, z-1/2'
'-x+1/2, -y+1/2, -z'
'x+1/2, -y+1/2, z-1/2'

loop_
_atom_site_label
_atom_site_type_symbol
_atom_site_fract_x
_atom_site_fract_y
_atom_site_fract_z
_atom_site_U_iso_or_equiv
_atom_site_adp_type
_atom_site_occupancy
_atom_site_site_symmetry_order
_atom_site_calc_flag
_atom_site_refinement_flags_posn
_atom_site_refinement_flags_adp
_atom_site_refinement_flags_occupancy
_atom_site_disorder_assembly
_atom_site_disorder_group
Co1 Co 0.35013(3) 0.31751(6) 0.59050(5) 0.0321(4) Uani 1 1 d . . . . .
Co2 Co 0.41105(3) 0.34998(6) 0.56140(5) 0.0319(4) Uani 1 1 d . . . . .
Co3 Co 0.41240(3) 0.46441(6) 0.60161(5) 0.0328(4) Uani 1 1 d . . . . .
Co4 Co 0.34783(3) 0.42914(6) 0.63044(4) 0.0319(4) Uani 1 1 d . . . . .
Co5 Co 0.57187(4) 0.06798(6) 0.67242(5) 0.0395(5) Uani 1 1 d . . . . .
Co6 Co 0.64608(4) 0.10714(6) 0.75131(5) 0.0370(5) Uani 1 1 d . . . . .
Co7 Co 0.63841(3) 0.21692(6) 0.70267(5) 0.0362(5) Uani 1 1 d . . . . .
Co8 Co 0.56748(3) 0.17980(6) 0.62704(5) 0.0348(4) Uani 1 1 d . . . . .
Cl1 Cl 0.40270(5) 0.37833(9) 0.63502(7) 0.0345(6) Uani 1 1 d . . . . .
Cl2 Cl 0.58928(5) 0.15836(9) 0.71137(7) 0.0383(7) Uani 1 1 d . . . . .
S1 S 0.29566(6) 0.28764(9) 0.53073(8) 0.0336(7) Uani 1 1 d . . . . .
S2 S 0.39782(6) 0.34568(10) 0.48135(8) 0.0390(7) Uani 1 1 d . . . . .
S3 S 0.39743(6) 0.53582(10) 0.54757(8) 0.0411(7) Uani 1 1 d . . . . .
S4 S 0.29329(6) 0.47744(9) 0.59530(7) 0.0328(7) Uani 1 1 d . . . . .
S5 S 0.57748(6) -0.00713(10) 0.62989(9) 0.0499(8) Uani 1 1 d . . . . .
S6 S 0.69734(6) 0.05619(10) 0.76030(8) 0.0379(7) Uani 1 1 d . U . . .
S7 S 0.68636(6) 0.23865(10) 0.67776(8) 0.0456(8) Uani 1 1 d . . . . .
S8 S 0.56459(6) 0.17784(11) 0.55070(8) 0.0447(8) Uani 1 1 d . . . . .
C1 C 0.2898(2) 0.3845(3) 0.5572(3) 0.024(2) Uani 1 1 d . U . . .
C2 C 0.2713(2) 0.4277(3) 0.5589(3) 0.026(2) Uani 1 1 d . U . . .
C3 C 0.2367(2) 0.4305(3) 0.5341(3) 0.031(3) Uani 1 1 d . U . . .
H3 H 0.2243 0.4597 0.5358 0.037 Uiso 1 1 calc R U . . .
C4 C 0.2196(2) 0.3903(4) 0.5063(3) 0.035(3) Uani 1 1 d . U . . .
C5 C 0.2385(2) 0.3483(4) 0.5061(3) 0.035(3) Uani 1 1 d . U . . .
H5 H 0.2272 0.3206 0.4879 0.041 Uiso 1 1 calc R U . . .
C6 C 0.2732(2) 0.3444(3) 0.5312(3) 0.023(2) Uani 1 1 d . U . . .
C7 C 0.1814(3) 0.3929(4) 0.4748(3) 0.048(3) Uani 1 1 d . U . . .
C8 C 0.1624(2) 0.3490(5) 0.4831(4) 0.075(4) Uani 1 1 d . . . . .
H8A H 0.1381 0.3517 0.4642 0.112 Uiso 1 1 calc R U . . .
H8B H 0.1652 0.3496 0.5135 0.112 Uiso 1 1 calc R U . . .
H8C H 0.1715 0.3171 0.4772 0.112 Uiso 1 1 calc R U . . .
C9 C 0.1783(3) 0.3906(6) 0.4290(3) 0.087(5) Uani 1 1 d . . . . .
H9A H 0.1919 0.3621 0.4258 0.131 Uiso 1 1 calc R U . . .
H9B H 0.1867 0.4223 0.4217 0.131 Uiso 1 1 calc R U . . .
H9C H 0.1543 0.3857 0.4095 0.131 Uiso 1 1 calc R U . . .
C10 C 0.1644(3) 0.4410(4) 0.4823(4) 0.080(3) Uani 1 1 d . U . . .
H10A H 0.1398 0.4398 0.4643 0.120 Uiso 1 1 calc R U . . .
H10B H 0.1744 0.4709 0.4746 0.120 Uiso 1 1 calc R U . . .
H10C H 0.1680 0.4430 0.5130 0.120 Uiso 1 1 calc R U . . .
C11 C 0.3433(2) 0.3186(3) 0.4994(3) 0.028(2) Uani 1 1 d . U . . .
C12 C 0.3101(2) 0.2983(3) 0.4881(3) 0.026(2) Uani 1 1 d . U . . .
C13 C 0.2903(2) 0.2853(4) 0.4457(3) 0.038(3) Uani 1 1 d . . . . .
H13 H 0.2684 0.2707 0.4392 0.045 Uiso 1 1 calc R U . . .
C14 C 0.3009(3) 0.2925(4) 0.4120(3) 0.035(3) Uani 1 1 d . . . . .
C15 C 0.3341(3) 0.3120(3) 0.4247(3) 0.036(3) Uani 1 1 d . . . . .
H15 H 0.3426 0.3164 0.4028 0.044 Uiso 1 1 calc R U . . .
C16 C 0.3553(2) 0.3253(3) 0.4671(3) 0.026(2) Uani 1 1 d . U . . .
C17 C 0.2792(3) 0.2804(4) 0.3660(3) 0.044(3) Uani 1 1 d . . . . .
C18 C 0.2523(3) 0.2395(4) 0.3616(3) 0.056(3) Uani 1 1 d . . . . .
H18A H 0.2636 0.2096 0.3787 0.084 Uiso 1 1 calc R U . . .
H18B H 0.2405 0.2299 0.3310 0.084 Uiso 1 1 calc R U . . .
H18C H 0.2357 0.2529 0.3722 0.084 Uiso 1 1 calc R U . . .
C19 C 0.2590(3) 0.3282(5) 0.3430(3) 0.091(5) Uani 1 1 d . . . . .
H19A H 0.2427 0.3374 0.3558 0.136 Uiso 1 1 calc R U . . .
H19B H 0.2464 0.3210 0.3120 0.136 Uiso 1 1 calc R U . . .
H19C H 0.2749 0.3563 0.3466 0.136 Uiso 1 1 calc R U . . .
C20 C 0.3001(3) 0.2602(5) 0.3417(4) 0.084(4) Uani 1 1 d . . . . .
H20A H 0.3144 0.2875 0.3381 0.126 Uiso 1 1 calc R U . . .
H20B H 0.2846 0.2478 0.3131 0.126 Uiso 1 1 calc R U . . .
H20C H 0.3148 0.2324 0.3583 0.126 Uiso 1 1 calc R U . . .
C21 C 0.3956(2) 0.4435(5) 0.5098(4) 0.030(3) Uani 1 1 d . . . . .
C22 C 0.3948(2) 0.4127(4) 0.4745(4) 0.036(3) Uani 1 1 d . . . . .
C23 C 0.3933(2) 0.4365(5) 0.4356(4) 0.051(3) Uani 1 1 d . . . . .
H23 H 0.3929 0.4161 0.4121 0.061 Uiso 1 1 calc R U . . .
C24 C 0.3925(3) 0.4882(5) 0.4317(4) 0.048(3) Uani 1 1 d . U . . .
C25 C 0.3936(2) 0.5166(4) 0.4651(3) 0.039(3) Uani 1 1 d . U . . .
H25 H 0.3934 0.5525 0.4622 0.047 Uiso 1 1 calc R U . . .
C26 C 0.3950(2) 0.4968(5) 0.5031(3) 0.036(3) Uani 1 1 d . . . . .
C27 C 0.3916(3) 0.5112(6) 0.3891(4) 0.076(4) Uani 1 1 d . . . . .
C28 C 0.4240(4) 0.5368(6) 0.3989(6) 0.139(6) Uiso 1 1 d . . . . .
H28A H 0.4293 0.5581 0.4247 0.208 Uiso 1 1 calc R U . . .
H28B H 0.4224 0.5580 0.3743 0.208 Uiso 1 1 calc R U . . .
H28C H 0.4421 0.5115 0.4045 0.208 Uiso 1 1 calc R U . . .
C29 C 0.3661(6) 0.5603(7) 0.3765(5) 0.168(8) Uani 1 1 d . . . . .
H29A H 0.3744 0.5851 0.4002 0.252 Uiso 1 1 calc R U . . .
H29B H 0.3430 0.5494 0.3719 0.252 Uiso 1 1 calc R U . . .
H29C H 0.3658 0.5759 0.3498 0.252 Uiso 1 1 calc R U . . .
C30 C 0.3784(4) 0.4779(6) 0.3501(4) 0.118(6) Uani 1 1 d . . . . .
H30A H 0.3772 0.4971 0.3245 0.178 Uiso 1 1 calc R U . . .
H30B H 0.3555 0.4657 0.3455 0.178 Uiso 1 1 calc R U . . .
H30C H 0.3938 0.4488 0.3545 0.178 Uiso 1 1 calc R U . . .
C31 C 0.3432(2) 0.5096(4) 0.5673(3) 0.030(3) Uani 1 1 d . . . . .
C32 C 0.3537(2) 0.5388(4) 0.5403(3) 0.030(3) Uani 1 1 d . . . . .
C33 C 0.3300(2) 0.5671(4) 0.5075(3) 0.036(3) Uani 1 1 d . . . . .
H33 H 0.3377 0.5850 0.4885 0.043 Uiso 1 1 calc R U . . .
C34 C 0.2960(3) 0.5713(4) 0.5002(3) 0.033(3) Uani 1 1 d . U . . .
C35 C 0.2865(2) 0.5439(4) 0.5294(3) 0.043(3) Uani 1 1 d . . . . .
H35 H 0.2636 0.5469 0.5270 0.051 Uiso 1 1 calc R U . . .
C36 C 0.3087(3) 0.5130(3) 0.5614(3) 0.031(3) Uani 1 1 d . U . . .
C37 C 0.2698(3) 0.6029(4) 0.4642(3) 0.052(3) Uani 1 1 d . . . . .
C38 C 0.2842(3) 0.6242(5) 0.4325(4) 0.078(4) Uani 1 1 d . . . . .
H38A H 0.2883 0.5964 0.4158 0.117 Uiso 1 1 calc R U . . .
H38B H 0.3058 0.6418 0.4489 0.117 Uiso 1 1 calc R U . . .
H38C H 0.2679 0.6482 0.4126 0.117 Uiso 1 1 calc R U . . .
C39 C 0.2597(3) 0.6479(5) 0.4857(4) 0.087(5) Uani 1 1 d . . . . .
H39A H 0.2434 0.6696 0.4632 0.131 Uiso 1 1 calc R U . . .
H39B H 0.2802 0.6676 0.5028 0.131 Uiso 1 1 calc R U . . .
H39C H 0.2491 0.6352 0.5048 0.131 Uiso 1 1 calc R U . . .
C40 C 0.2380(3) 0.5716(5) 0.4396(4) 0.098(5) Uani 1 1 d . . . . .
H40A H 0.2441 0.5426 0.4259 0.148 Uiso 1 1 calc R U . . .
H40B H 0.2211 0.5926 0.4173 0.148 Uiso 1 1 calc R U . . .
H40C H 0.2284 0.5593 0.4599 0.148 Uiso 1 1 calc R U . . .
C41 C 0.6395(3) 0.0220(4) 0.6933(3) 0.039(3) Uani 1 1 d . U . . .
C42 C 0.6232(3) -0.0106(4) 0.6570(3) 0.050(3) Uani 1 1 d . . . . .
C43 C 0.6409(3) -0.0421(4) 0.6419(4) 0.056(3) Uani 1 1 d . . . . .
H43 H 0.6291 -0.0616 0.6165 0.067 Uiso 1 1 calc R U . . .
C44 C 0.6772(3) -0.0467(4) 0.6636(3) 0.043(3) Uani 1 1 d . . . . .
C45 C 0.6927(3) -0.0173(4) 0.6999(3) 0.044(3) Uani 1 1 d . . . . .
H45 H 0.7167 -0.0207 0.7157 0.053 Uiso 1 1 calc R U . . .
C46 C 0.6752(2) 0.0174(4) 0.7147(3) 0.033(3) Uani 1 1 d . U . . .
C47 C 0.6986(3) -0.0829(4) 0.6491(4) 0.056(3) Uani 1 1 d . U . . .
C48 C 0.7174(3) -0.1207(4) 0.6864(3) 0.078(4) Uani 1 1 d . . . . .
H48A H 0.7306 -0.1018 0.7130 0.117 Uiso 1 1 calc R U . . .
H48B H 0.7329 -0.1419 0.6785 0.117 Uiso 1 1 calc R U . . .
H48C H 0.7006 -0.1423 0.6914 0.117 Uiso 1 1 calc R U . . .
C49 C 0.7247(3) -0.0558(5) 0.6392(4) 0.095(5) Uani 1 1 d . U . . .
H49A H 0.7136 -0.0346 0.6134 0.143 Uiso 1 1 calc R U . . .
H49B H 0.7397 -0.0805 0.6337 0.143 Uiso 1 1 calc R U . . .
H49C H 0.7383 -0.0344 0.6639 0.143 Uiso 1 1 calc R U . . .
C50 C 0.6768(3) -0.1145(5) 0.6088(4) 0.097(5) Uani 1 1 d . . . . .
H50A H 0.6618 -0.1373 0.6161 0.146 Uiso 1 1 calc R U . . .
H50B H 0.6920 -0.1346 0.5993 0.146 Uiso 1 1 calc R U . . .
H50C H 0.6630 -0.0917 0.5853 0.146 Uiso 1 1 calc R U . . .
C51 C 0.6948(3) 0.1450(4) 0.7176(3) 0.033(3) Uani 1 1 d . U . . .
C52 C 0.7152(3) 0.1029(4) 0.7371(3) 0.0379(12) Uani 1 1 d . U . . .
C53 C 0.7485(2) 0.0985(4) 0.7396(3) 0.041(3) Uani 1 1 d . . . . .
H53 H 0.7614 0.0690 0.7526 0.049 Uiso 1 1 calc R U . . .
C54 C 0.7632(3) 0.1357(4) 0.7240(3) 0.048(3) Uani 1 1 d . U . . .
C55 C 0.7437(3) 0.1778(4) 0.7051(3) 0.048(3) Uani 1 1 d . U . . .
H55 H 0.7534 0.2040 0.6942 0.058 Uiso 1 1 calc R U . . .
C56 C 0.7101(2) 0.1831(4) 0.7016(3) 0.037(3) Uani 1 1 d . U . . .
C57 C 0.8002(3) 0.1288(5) 0.7247(4) 0.071(4) Uani 1 1 d . . . . .
C58 C 0.8231(3) 0.1060(5) 0.7708(4) 0.096(4) Uani 1 1 d . U . . .
H58A H 0.8151 0.0717 0.7732 0.143 Uiso 1 1 calc R U . . .
H58B H 0.8215 0.1276 0.7936 0.143 Uiso 1 1 calc R U . . .
H58C H 0.8470 0.1044 0.7739 0.143 Uiso 1 1 calc R U . . .
C59 C 0.7987(4) 0.0941(6) 0.6907(5) 0.120(6) Uani 1 1 d . U . . .
H59A H 0.7833 0.1078 0.6625 0.180 Uiso 1 1 calc R U . . .
H59B H 0.7901 0.0612 0.6955 0.180 Uiso 1 1 calc R U . . .
H59C H 0.8216 0.0900 0.6911 0.180 Uiso 1 1 calc R U . . .
C60 C 0.8161(4) 0.1778(6) 0.7249(5) 0.127(6) Uiso 1 1 d . . . . .
H60A H 0.8402 0.1727 0.7306 0.190 Uiso 1 1 calc R U . . .
H60B H 0.8142 0.1993 0.7477 0.190 Uiso 1 1 calc R U . . .
H60C H 0.8044 0.1943 0.6967 0.190 Uiso 1 1 calc R U . . .
C61 C 0.6289(3) 0.2055(4) 0.6106(4) 0.033(3) Uani 1 1 d . . . . .
C62 C 0.6624(3) 0.2206(4) 0.6224(3) 0.037(3) Uani 1 1 d . . . . .
C63 C 0.6766(3) 0.2233(4) 0.5914(3) 0.045(3) Uani 1 1 d . . . . .
H63 H 0.6997 0.2334 0.6001 0.054 Uiso 1 1 calc R U . . .
C64 C 0.6572(3) 0.2115(4) 0.5480(4) 0.044(3) Uani 1 1 d . U . . .
C65 C 0.6232(3) 0.1969(4) 0.5366(4) 0.050(3) Uani 1 1 d . . . . .
H65 H 0.6092 0.1887 0.5073 0.059 Uiso 1 1 calc R U . . .
C66 C 0.6095(2) 0.1943(4) 0.5679(4) 0.042(3) Uani 1 1 d . . . . .
C67 C 0.6714(3) 0.2163(5) 0.5132(4) 0.055(3) Uani 1 1 d . . . . .
C68 C 0.7103(3) 0.2249(5) 0.5339(4) 0.074(4) Uani 1 1 d . . . . .
H68A H 0.7153 0.2564 0.5508 0.111 Uiso 1 1 calc R U . . .
H68B H 0.7190 0.2274 0.5111 0.111 Uiso 1 1 calc R U . . .
H68C H 0.7213 0.1964 0.5531 0.111 Uiso 1 1 calc R U . . .
C69 C 0.6540(3) 0.2613(5) 0.4837(4) 0.087(4) Uani 1 1 d . . . . .
H69A H 0.6295 0.2541 0.4681 0.131 Uiso 1 1 calc R U . . .
H69B H 0.6644 0.2667 0.4627 0.131 Uiso 1 1 calc R U . . .
H69C H 0.6568 0.2919 0.5013 0.131 Uiso 1 1 calc R U . . .
C70 C 0.6634(3) 0.1667(5) 0.4854(4) 0.092(5) Uani 1 1 d . . . . .
H70A H 0.6757 0.1382 0.5037 0.138 Uiso 1 1 calc R U . . .
H70B H 0.6706 0.1708 0.4614 0.138 Uiso 1 1 calc R U . . .
H70C H 0.6387 0.1600 0.4738 0.138 Uiso 1 1 calc R U . . .
C71 C 0.5719(2) 0.0834(5) 0.5860(4) 0.043(3) Uani 1 1 d . . . . .
C72 C 0.5649(2) 0.1113(4) 0.5476(4) 0.043(3) Uani 1 1 d . . . . .
C73 C 0.5569(2) 0.0861(4) 0.5086(4) 0.047(3) Uani 1 1 d . U . . .
H73 H 0.5518 0.1057 0.4830 0.056 Uiso 1 1 calc R U . . .
C74 C 0.5560(3) 0.0348(5) 0.5053(4) 0.056(3) Uani 1 1 d . U . . .
C75 C 0.5633(2) 0.0058(5) 0.5429(4) 0.059(4) Uani 1 1 d . . . . .
H75 H 0.5628 -0.0303 0.5419 0.071 Uiso 1 1 calc R U . . .
C76 C 0.5715(2) 0.0325(6) 0.5830(3) 0.047(3) Uani 1 1 d . . . . .
C77 C 0.5473(3) 0.0063(5) 0.4613(4) 0.078(4) Uani 1 1 d . U . . .
C78 C 0.5169(5) 0.0310(7) 0.4279(6) 0.154(7) Uiso 1 1 d . . . . .
H78A H 0.4978 0.0299 0.4371 0.231 Uiso 1 1 calc R U . . .
H78B H 0.5105 0.0130 0.4003 0.231 Uiso 1 1 calc R U . . .
H78C H 0.5223 0.0664 0.4243 0.231 Uiso 1 1 calc R U . . .
C79A C 0.5728(6) 0.0241(10) 0.4438(8) 0.075(6) Uiso 0.506(15) 1 d . . P A 1
H79A H 0.5642 0.0549 0.4265 0.112 Uiso 0.506(15) 1 calc R U P A 1
H79B H 0.5761 -0.0024 0.4255 0.112 Uiso 0.506(15) 1 calc R U P A 1
H79C H 0.5946 0.0315 0.4680 0.112 Uiso 0.506(15) 1 calc R U P A 1
C79B C 0.5765(6) -0.0213(10) 0.4599(8) 0.075(6) Uiso 0.494(15) 1 d . . P A 2
H79D H 0.5957 0.0022 0.4658 0.112 Uiso 0.494(15) 1 calc R U P A 2
H79E H 0.5702 -0.0364 0.4311 0.112 Uiso 0.494(15) 1 calc R U P A 2
H79F H 0.5833 -0.0482 0.4819 0.112 Uiso 0.494(15) 1 calc R U P A 2
C80 C 0.5291(6) -0.0444(10) 0.4614(8) 0.208(10) Uiso 1 1 d . . . . .
C81 C 0.4088(3) 0.2483(4) 0.6007(3) 0.031(3) Uani 1 1 d . U . . .
C82 C 0.4250(2) 0.1974(3) 0.6156(3) 0.030(3) Uani 1 1 d . U . . .
C83 C 0.4566(2) 0.1850(3) 0.6152(3) 0.031(3) Uani 1 1 d . U . . .
H83 H 0.4679 0.2090 0.6044 0.038 Uiso 1 1 calc R U . . .
C84 C 0.4719(2) 0.1389(3) 0.6300(3) 0.028(2) Uani 1 1 d . U . . .
C85 C 0.4551(2) 0.1034(4) 0.6442(3) 0.032(3) Uani 1 1 d . U . . .
H85 H 0.4649 0.0708 0.6532 0.039 Uiso 1 1 calc R U . . .
C86 C 0.4236(2) 0.1155(4) 0.6454(3) 0.029(2) Uani 1 1 d . U . . .
C87 C 0.4090(2) 0.1619(3) 0.6309(3) 0.028(2) Uani 1 1 d . U . . .
H87 H 0.3874 0.1697 0.6315 0.033 Uiso 1 1 calc R U . . .
C88 C 0.5067(2) 0.1285(5) 0.6308(3) 0.032(3) Uani 1 1 d . . . . .
C89 C 0.4060(2) 0.0812(4) 0.6641(3) 0.037(3) Uani 1 1 d . . . . .
C90 C 0.4025(3) 0.0296(6) 0.6552(4) 0.067(4) Uani 1 1 d . . . . .
H90 H 0.4131 0.0145 0.6381 0.081 Uiso 1 1 calc R U . . .
C91 C 0.3836(3) 0.0006(6) 0.6716(4) 0.080(4) Uani 1 1 d . U . . .
C92 C 0.3689(3) 0.0231(6) 0.6972(4) 0.066(4) Uani 1 1 d . . . . .
H92 H 0.3560 0.0029 0.7085 0.079 Uiso 1 1 calc R U . . .
C93 C 0.3904(2) 0.0996(4) 0.6902(3) 0.028(2) Uani 1 1 d . U . . .
H93 H 0.3926 0.1347 0.6972 0.034 Uiso 1 1 calc R U . . .
C94 C 0.4756(2) 0.4029(4) 0.6118(3) 0.026(2) Uani 1 1 d . U . . .
C95 C 0.5130(2) 0.3940(3) 0.6406(3) 0.022(2) Uani 1 1 d . U . . .
C96 C 0.5272(2) 0.3479(4) 0.6385(3) 0.029(3) Uani 1 1 d . . . . .
H96 H 0.5142 0.3232 0.6179 0.034 Uiso 1 1 calc R U . . .
C97 C 0.5611(2) 0.3371(3) 0.6670(3) 0.024(2) Uani 1 1 d . U . . .
C98 C 0.5796(2) 0.3731(3) 0.6974(3) 0.026(2) Uani 1 1 d . U . . .
H98 H 0.6026 0.3663 0.7163 0.031 Uiso 1 1 calc R U . . .
C99 C 0.5651(2) 0.4179(3) 0.7006(3) 0.026(2) Uani 1 1 d . U . . .
C100 C 0.5310(2) 0.4281(3) 0.6709(3) 0.029(2) Uani 1 1 d . U . . .
H100 H 0.5208 0.4596 0.6726 0.034 Uiso 1 1 calc R U . . .
C101 C 0.5768(3) 0.2860(4) 0.6650(4) 0.034(3) Uani 1 1 d . . . . .
C102 C 0.5843(2) 0.4546(4) 0.7354(3) 0.027(2) Uani 1 1 d . U . . .
C103 C 0.6058(2) 0.4359(4) 0.7762(3) 0.032(3) Uani 1 1 d . . . . .
H103 H 0.6077 0.4002 0.7800 0.039 Uiso 1 1 calc R U . . .
C104 C 0.6214(2) 0.5154(4) 0.8048(3) 0.034(3) Uani 1 1 d . U . . .
H104 H 0.6338 0.5371 0.8285 0.041 Uiso 1 1 calc R U . . .
C105 C 0.6010(2) 0.5363(4) 0.7651(3) 0.036(3) Uani 1 1 d . . . . .
C106 C 0.5820(2) 0.5064(4) 0.7302(3) 0.034(3) Uani 1 1 d . . . . .
H106 H 0.5677 0.5212 0.7032 0.041 Uiso 1 1 calc R U . . .
C107 C 0.6680(2) 0.2068(5) 0.8000(4) 0.042(3) Uani 1 1 d . . . . .
C108 C 0.3306(2) 0.3329(6) 0.6673(3) 0.046(3) Uani 1 1 d . . . . .
F1 F 0.60030(15) 0.5877(3) 0.76177(19) 0.0680(18) Uani 1 1 d . . . . .
F2 F 0.3793(3) -0.0509(3) 0.6630(4) 0.178(5) Uani 1 1 d . . . . .
N1 N 0.3724(2) 0.0712(4) 0.7061(3) 0.043(2) Uani 1 1 d . . . . .
N2 N 0.62395(18) 0.4653(3) 0.8101(2) 0.030(2) Uani 1 1 d . . . . .
O1 O 0.32433(13) 0.3830(2) 0.57989(17) 0.0284(16) Uani 1 1 d . . . . .
O2 O 0.36217(14) 0.3309(2) 0.54021(18) 0.0287(16) Uani 1 1 d . U . . .
O3 O 0.39746(13) 0.4232(2) 0.5461(2) 0.0290(16) Uani 1 1 d . . . . .
O4 O 0.36513(15) 0.4802(2) 0.5992(2) 0.0331(17) Uani 1 1 d . . . . .
O5 O 0.62193(15) 0.0546(2) 0.70653(18) 0.0393(18) Uani 1 1 d . . . . .
O6 O 0.66301(13) 0.1494(2) 0.71437(17) 0.0300(16) Uani 1 1 d . . . . .
O7 O 0.61527(15) 0.2007(2) 0.6399(2) 0.0409(18) Uani 1 1 d . . . . .
O8 O 0.57850(14) 0.1059(3) 0.6238(2) 0.0368(17) Uani 1 1 d . . . . .
O9 O 0.42309(14) 0.2784(2) 0.58379(18) 0.0342(17) Uani 1 1 d . . . . .
O10 O 0.38121(14) 0.2564(2) 0.60499(19) 0.0383(17) Uani 1 1 d . . . . .
O11 O 0.51912(15) 0.1635(3) 0.6153(2) 0.0362(17) Uani 1 1 d . . . . .
O12 O 0.52138(16) 0.0881(3) 0.6479(2) 0.0380(18) Uani 1 1 d . . . . .
O13 O 0.55866(15) 0.2539(3) 0.6380(2) 0.0340(17) Uani 1 1 d . . . . .
O14 O 0.60787(17) 0.2794(2) 0.6915(2) 0.0374(17) Uani 1 1 d . . . . .
O15 O 0.46076(14) 0.3671(2) 0.58649(18) 0.0318(16) Uani 1 1 d . . . . .
O16 O 0.46299(14) 0.4447(2) 0.61559(18) 0.0331(16) Uani 1 1 d . U . . .
O17 O 0.43453(16) 0.5083(3) 0.6568(2) 0.064(2) Uani 1 1 d . . . . .
O18 O 0.55985(17) 0.0277(3) 0.7175(2) 0.082(3) Uani 1 1 d . . . . .
O19 O 0.33222(15) 0.3802(3) 0.66730(19) 0.0368(18) Uani 1 1 d . . . . .
O20 O 0.33763(15) 0.3036(3) 0.6418(2) 0.0404(18) Uani 1 1 d . . . . .
O21 O 0.66561(15) 0.1592(3) 0.79953(19) 0.0382(18) Uani 1 1 d . . . . .
O22 O 0.65985(15) 0.2346(3) 0.7667(2) 0.0398(18) Uani 1 1 d . . . . .

loop_
_atom_site_aniso_label
_atom_site_aniso_U_11
_atom_site_aniso_U_22
_atom_site_aniso_U_33
_atom_site_aniso_U_23
_atom_site_aniso_U_13
_atom_site_aniso_U_12
Co1 0.0184(9) 0.0475(11) 0.0284(10) 0.0056(8) 0.0072(7) 0.0056(8)
Co2 0.0148(9) 0.0496(11) 0.0261(9) 0.0017(8) 0.0027(7) 0.0008(8)
Co3 0.0170(9) 0.0518(11) 0.0270(10) -0.0011(8) 0.0060(7) -0.0010(8)
Co4 0.0215(9) 0.0491(11) 0.0211(9) 0.0041(8) 0.0045(7) -0.0030(8)
Co5 0.0222(10) 0.0524(12) 0.0396(10) -0.0076(9) 0.0079(8) 0.0043(8)
Co6 0.0242(9) 0.0525(11) 0.0308(10) -0.0091(9) 0.0073(8) 0.0030(8)
Co7 0.0192(9) 0.0527(12) 0.0300(10) -0.0095(8) 0.0029(8) 0.0044(8)
Co8 0.0173(9) 0.0527(11) 0.0321(10) -0.0109(8) 0.0076(8) 0.0009(8)
Cl1 0.0229(14) 0.0507(17) 0.0245(14) 0.0026(13) 0.0036(11) 0.0017(12)
Cl2 0.0240(14) 0.0534(18) 0.0336(15) -0.0093(13) 0.0075(12) 0.0051(13)
S1 0.0195(14) 0.0417(17) 0.0368(16) 0.0010(13) 0.0082(12) 0.0013(12)
S2 0.0224(15) 0.062(2) 0.0333(16) -0.0041(14) 0.0114(13) -0.0018(13)
S3 0.0250(16) 0.0548(19) 0.0432(18) 0.0024(15) 0.0133(13) -0.0058(14)
S4 0.0219(14) 0.0449(17) 0.0312(16) -0.0029(13) 0.0102(12) -0.0029(13)
S5 0.0274(16) 0.0525(19) 0.055(2) -0.0183(16) 0.0009(14) 0.0035(14)
S6 0.0302(13) 0.0463(14) 0.0331(13) -0.0047(11) 0.0082(11) 0.0039(11)
S7 0.0236(15) 0.061(2) 0.0479(18) -0.0035(15) 0.0094(14) 0.0015(14)
S8 0.0228(16) 0.075(2) 0.0325(16) -0.0082(15) 0.0068(13) 0.0054(14)
C1 0.024(3) 0.024(3) 0.024(3) -0.0001(10) 0.0094(13) 0.0002(10)
C2 0.025(3) 0.026(3) 0.026(3) -0.0005(10) 0.0103(13) 0.0001(10)
C3 0.031(3) 0.031(3) 0.031(3) -0.0005(10) 0.0121(14) 0.0005(10)
C4 0.034(3) 0.035(3) 0.035(3) 0.0001(10) 0.0133(14) 0.0001(10)
C5 0.035(3) 0.034(3) 0.035(3) -0.0005(10) 0.0136(14) 0.0003(10)
C6 0.022(3) 0.023(3) 0.023(2) 0.0000(10) 0.0088(13) 0.0001(10)
C7 0.047(3) 0.048(3) 0.048(3) -0.0005(10) 0.0189(14) 0.0003(10)
C8 0.021(7) 0.111(11) 0.069(9) 0.004(8) -0.006(6) 0.010(7)
C9 0.023(7) 0.155(14) 0.056(9) 0.000(9) -0.013(6) -0.012(8)
C10 0.077(4) 0.078(4) 0.081(4) -0.002(2) 0.028(2) 0.002(2)
C11 0.028(3) 0.028(3) 0.028(3) -0.0001(10) 0.0108(14) -0.0003(10)
C12 0.026(3) 0.026(3) 0.026(3) 0.0000(10) 0.0105(14) 0.0002(10)
C13 0.016(6) 0.047(7) 0.044(8) -0.018(6) 0.005(6) -0.003(5)
C14 0.012(7) 0.046(7) 0.031(8) -0.015(6) -0.008(6) 0.001(5)
C15 0.055(9) 0.035(7) 0.027(7) -0.008(5) 0.024(6) 0.003(6)
C16 0.026(3) 0.027(3) 0.026(3) -0.0003(10) 0.0104(14) 0.0003(10)
C17 0.042(7) 0.055(8) 0.037(8) 0.000(7) 0.019(7) -0.001(7)
C18 0.043(7) 0.086(9) 0.029(7) -0.028(6) 0.004(6) -0.011(7)
C19 0.107(11) 0.077(10) 0.033(8) 0.006(7) -0.030(7) -0.009(9)
C20 0.063(9) 0.125(12) 0.049(8) -0.026(8) 0.006(7) -0.041(8)
C21 0.012(6) 0.057(9) 0.018(8) 0.005(8) 0.003(5) -0.008(5)
C22 0.015(6) 0.062(8) 0.028(8) 0.002(7) 0.004(5) 0.000(5)
C23 0.023(6) 0.099(11) 0.030(8) -0.020(7) 0.010(5) -0.011(6)
C24 0.048(3) 0.049(3) 0.048(3) 0.0005(10) 0.0194(15) -0.0009(10)
C25 0.039(3) 0.039(3) 0.040(3) 0.0003(10) 0.0158(14) -0.0004(10)
C26 0.019(6) 0.071(10) 0.021(7) -0.008(6) 0.012(5) -0.005(6)
C27 0.053(8) 0.114(12) 0.061(10) 0.034(9) 0.022(7) -0.028(8)
C29 0.26(2) 0.162(18) 0.098(14) 0.058(13) 0.087(16) 0.029(18)
C30 0.204(18) 0.116(13) 0.043(10) 0.001(9) 0.058(11) -0.032(12)
C31 0.013(6) 0.040(7) 0.026(7) -0.004(6) -0.003(6) 0.007(6)
C32 0.026(7) 0.038(7) 0.027(6) 0.007(6) 0.014(6) -0.005(6)
C33 0.030(7) 0.045(7) 0.032(7) 0.000(6) 0.012(6) 0.003(6)
C34 0.033(3) 0.033(3) 0.033(3) 0.0002(10) 0.0131(14) 0.0002(10)
C35 0.024(6) 0.050(7) 0.042(7) 0.002(6) 0.001(6) 0.004(6)
C36 0.031(3) 0.031(3) 0.031(3) -0.0001(10) 0.0122(14) -0.0001(10)
C37 0.051(8) 0.064(9) 0.036(7) 0.015(7) 0.014(7) 0.021(7)
C38 0.075(9) 0.097(11) 0.071(9) 0.057(8) 0.039(8) 0.049(8)
C39 0.096(11) 0.093(11) 0.099(11) 0.051(9) 0.065(9) 0.056(9)
C40 0.053(9) 0.106(12) 0.084(10) 0.047(9) -0.028(8) 0.012(9)
C41 0.039(3) 0.039(3) 0.039(3) -0.0001(10) 0.0152(15) 0.0002(10)
C42 0.037(7) 0.046(8) 0.063(8) -0.011(7) 0.016(7) 0.016(6)
C43 0.041(9) 0.066(9) 0.048(8) -0.014(7) 0.003(7) 0.015(7)
C44 0.028(8) 0.063(8) 0.037(7) -0.018(7) 0.011(6) 0.010(6)
C45 0.032(7) 0.053(8) 0.037(7) -0.005(7) 0.003(6) 0.015(6)
C46 0.033(3) 0.034(3) 0.033(3) -0.0007(10) 0.0130(14) 0.0001(10)
C47 0.056(3) 0.056(3) 0.055(3) -0.0005(10) 0.0218(16) 0.0007(10)
C48 0.083(9) 0.074(9) 0.054(8) -0.026(7) 0.002(7) 0.016(8)
C49 0.107(11) 0.107(12) 0.092(11) -0.003(9) 0.061(9) 0.046(9)
C50 0.080(10) 0.104(11) 0.072(10) -0.036(9) -0.006(8) 0.048(9)
C51 0.033(3) 0.033(3) 0.033(3) -0.0005(10) 0.0131(14) 0.0004(10)
C52 0.0361(14) 0.0396(14) 0.0365(14) -0.0023(9) 0.0130(9) 0.0020(9)
C53 0.027(6) 0.050(7) 0.033(7) 0.000(6) -0.001(5) 0.023(6)
C54 0.048(3) 0.049(3) 0.048(3) 0.0006(10) 0.0191(15) 0.0000(10)
C55 0.048(3) 0.049(3) 0.049(3) 0.0001(10) 0.0194(15) -0.0001(10)
C56 0.037(3) 0.038(3) 0.038(3) -0.0002(10) 0.0148(14) 0.0005(10)
C57 0.020(7) 0.077(10) 0.108(11) 0.016(8) 0.017(7) 0.019(6)
C58 0.093(5) 0.097(5) 0.097(5) 0.002(2) 0.038(3) 0.001(2)
C59 0.118(6) 0.122(6) 0.120(6) -0.003(2) 0.049(3) 0.001(2)
C61 0.029(8) 0.049(7) 0.024(8) -0.004(6) 0.015(7) 0.001(6)
C62 0.018(7) 0.045(7) 0.045(8) -0.001(6) 0.009(6) -0.006(5)
C63 0.027(6) 0.063(8) 0.052(8) 0.000(6) 0.024(7) 0.000(6)
C64 0.044(3) 0.044(3) 0.044(3) 0.0000(10) 0.0176(15) 0.0003(10)
C65 0.041(8) 0.062(8) 0.044(8) -0.005(6) 0.016(7) -0.001(6)
C66 0.031(7) 0.069(8) 0.031(8) 0.002(6) 0.018(7) 0.002(6)
C67 0.057(9) 0.075(10) 0.052(8) 0.019(8) 0.040(7) 0.016(7)
C68 0.053(9) 0.095(10) 0.101(10) 0.042(8) 0.060(8) 0.020(7)
C69 0.074(9) 0.120(12) 0.069(9) 0.041(9) 0.030(8) 0.026(9)
C70 0.096(11) 0.125(13) 0.081(10) -0.008(10) 0.064(9) 0.003(10)
C71 0.017(6) 0.041(10) 0.066(12) -0.033(9) 0.013(6) -0.001(6)
C72 0.026(6) 0.066(9) 0.039(8) -0.022(8) 0.014(6) -0.004(6)
C73 0.046(3) 0.047(3) 0.047(3) 0.0003(10) 0.0185(15) -0.0001(10)
C74 0.056(3) 0.057(3) 0.056(3) -0.0007(10) 0.0224(16) 0.0002(10)
C75 0.026(7) 0.058(8) 0.094(11) -0.029(9) 0.025(7) -0.009(6)
C76 0.030(7) 0.076(11) 0.028(8) -0.026(8) 0.003(6) -0.002(6)
C77 0.078(4) 0.078(4) 0.078(4) -0.0006(10) 0.0309(18) 0.0004(11)
C81 0.031(3) 0.032(3) 0.031(3) -0.0002(10) 0.0125(14) 0.0000(10)
C82 0.030(3) 0.030(3) 0.030(3) -0.0003(10) 0.0119(14) 0.0000(10)
C83 0.031(3) 0.032(3) 0.031(3) -0.0004(10) 0.0126(14) -0.0003(10)
C84 0.027(3) 0.028(3) 0.028(3) -0.0002(10) 0.0111(14) 0.0000(10)
C85 0.032(3) 0.032(3) 0.032(3) -0.0004(10) 0.0126(14) 0.0003(10)
C86 0.029(3) 0.029(3) 0.029(3) -0.0002(10) 0.0118(14) -0.0004(10)
C87 0.028(3) 0.028(3) 0.028(3) 0.0000(10) 0.0108(14) 0.0001(10)
C88 0.016(7) 0.052(9) 0.023(7) -0.021(6) 0.003(6) -0.004(7)
C89 0.017(6) 0.037(8) 0.035(7) -0.009(6) -0.015(5) 0.001(5)
C90 0.069(9) 0.097(12) 0.060(9) 0.011(8) 0.050(7) 0.000(8)
C91 0.080(4) 0.080(4) 0.080(4) 0.0000(11) 0.0323(18) 0.0001(11)
C92 0.066(9) 0.090(12) 0.063(9) -0.004(8) 0.049(7) -0.019(8)
C93 0.028(3) 0.028(3) 0.029(3) 0.0001(10) 0.0112(14) -0.0002(10)
C94 0.026(3) 0.026(3) 0.025(3) 0.0004(10) 0.0102(14) -0.0002(10)
C95 0.021(2) 0.022(3) 0.022(2) 0.0001(10) 0.0089(13) 0.0000(10)
C96 0.021(6) 0.041(7) 0.018(6) -0.006(5) 0.002(5) -0.012(5)
C97 0.024(3) 0.024(3) 0.024(3) 0.0001(10) 0.0098(13) 0.0003(10)
C98 0.026(3) 0.027(3) 0.026(3) 0.0000(10) 0.0107(13) 0.0002(10)
C99 0.026(3) 0.026(3) 0.026(3) 0.0004(10) 0.0106(14) -0.0005(10)
C100 0.029(3) 0.029(3) 0.029(3) 0.0002(10) 0.0117(14) 0.0002(10)
C101 0.028(8) 0.052(8) 0.020(7) -0.005(6) 0.004(6) -0.014(7)
C102 0.027(3) 0.028(3) 0.028(3) 0.0000(10) 0.0112(14) 0.0001(10)
C103 0.018(6) 0.049(7) 0.030(7) 0.002(6) 0.010(5) -0.006(6)
C104 0.034(3) 0.034(3) 0.034(3) -0.0001(10) 0.0134(14) -0.0003(10)
C105 0.031(7) 0.025(8) 0.052(9) 0.007(7) 0.017(6) -0.006(6)
C106 0.020(6) 0.060(9) 0.014(6) -0.010(6) -0.002(5) -0.007(6)
C107 0.025(7) 0.049(9) 0.049(9) 0.008(8) 0.010(6) 0.009(7)
C108 0.024(7) 0.076(11) 0.033(8) -0.023(8) 0.007(6) 0.006(7)
F1 0.068(5) 0.058(5) 0.066(5) -0.001(4) 0.014(4) -0.011(4)
F2 0.280(13) 0.068(6) 0.298(14) -0.022(7) 0.232(12) -0.015(7)
N1 0.046(6) 0.029(6) 0.047(6) 0.001(5) 0.009(5) -0.003(5)
N2 0.017(5) 0.040(6) 0.030(5) -0.004(5) 0.009(4) -0.003(4)
O1 0.013(4) 0.034(4) 0.030(4) 0.003(3) 0.000(3) 0.008(3)
O2 0.0277(18) 0.0301(18) 0.0286(18) -0.0002(10) 0.0116(11) 0.0002(10)
O3 0.021(4) 0.045(4) 0.019(4) 0.007(4) 0.005(3) 0.002(3)
O4 0.015(4) 0.044(4) 0.039(4) 0.000(4) 0.009(4) -0.004(4)
O5 0.030(4) 0.047(4) 0.033(4) -0.019(3) 0.004(3) 0.002(3)
O6 0.010(4) 0.048(4) 0.032(4) -0.008(3) 0.009(3) 0.004(3)
O7 0.019(4) 0.067(5) 0.032(4) -0.011(4) 0.006(4) 0.000(3)
O8 0.031(4) 0.053(5) 0.025(4) -0.018(4) 0.010(3) 0.010(3)
O9 0.018(4) 0.046(4) 0.034(4) 0.007(3) 0.006(3) 0.000(3)
O10 0.021(4) 0.054(5) 0.042(4) 0.008(4) 0.016(3) 0.012(3)
O11 0.012(4) 0.051(5) 0.042(4) -0.007(4) 0.007(3) -0.007(4)
O12 0.021(4) 0.042(5) 0.044(5) -0.009(4) 0.005(3) 0.002(4)
O13 0.016(4) 0.048(5) 0.031(4) -0.006(4) 0.002(3) 0.001(4)
O14 0.023(4) 0.051(5) 0.029(4) -0.008(3) 0.001(4) -0.001(4)
O15 0.020(4) 0.045(4) 0.027(4) -0.004(3) 0.005(3) -0.001(3)
O16 0.0323(18) 0.0333(19) 0.0333(18) -0.0002(10) 0.0129(11) 0.0000(10)
O17 0.047(5) 0.087(6) 0.065(5) -0.036(5) 0.030(4) -0.017(4)
O18 0.040(5) 0.121(7) 0.071(6) 0.025(5) 0.009(4) -0.004(5)
O19 0.037(4) 0.042(5) 0.033(4) -0.001(4) 0.015(3) -0.010(4)
O20 0.044(5) 0.040(5) 0.043(5) 0.017(4) 0.024(4) 0.003(4)
O21 0.032(4) 0.047(5) 0.030(4) -0.008(4) 0.006(3) -0.005(4)
O22 0.028(4) 0.051(5) 0.027(4) -0.009(4) -0.003(3) 0.002(4)

loop_
_atom_type_symbol
_atom_type_description
_atom_type_scat_dispersion_real
_atom_type_scat_dispersion_imag
_atom_type_scat_source
C C 0.0181 0.0091 'International Tables Vol C Tables 4.2.6.8 and 6.1.1.4'
H H 0.0000 0.0000 'International Tables Vol C Tables 4.2.6.8 and 6.1.1.4'
N N 0.0311 0.0180 'International Tables Vol C Tables 4.2.6.8 and 6.1.1.4'
O O 0.0492 0.0322 'International Tables Vol C Tables 4.2.6.8 and 6.1.1.4'
F F 0.0727 0.0534 'International Tables Vol C Tables 4.2.6.8 and 6.1.1.4'
S S 0.3331 0.5567 'International Tables Vol C Tables 4.2.6.8 and 6.1.1.4'
Cl Cl 0.3639 0.7018 'International Tables Vol C Tables 4.2.6.8 and 6.1.1.4'
Co Co -2.3653 3.6143 'International Tables Vol C Tables 4.2.6.8 and 6.1.1.4'

loop_
_geom_angle_atom_site_label_1
_geom_angle_atom_site_label_2
_geom_angle_atom_site_label_3
_geom_angle
_geom_angle_site_symmetry_1
_geom_angle_site_symmetry_3
O2 Co1 O1 90.3(2) . .
O2 Co1 O10 88.8(2) . .
O1 Co1 O10 173.2(2) . .
O2 Co1 O20 179.8(3) . .
O1 Co1 O20 89.7(3) . .
O10 Co1 O20 91.2(3) . .
O2 Co1 S1 81.19(18) . .
O1 Co1 S1 82.00(17) . .
O10 Co1 S1 104.53(19) . .
O20 Co1 S1 98.57(19) . .
O2 Co1 Cl1 85.69(17) . .
O1 Co1 Cl1 82.04(17) . .
O10 Co1 Cl1 91.16(18) . .
O20 Co1 Cl1 94.6(2) . .
S1 Co1 Cl1 159.22(10) . .
O2 Co2 O15 176.3(2) . .
O2 Co2 O9 88.4(2) . .
O15 Co2 O9 89.1(2) . .
O2 Co2 O3 89.8(2) . .
O15 Co2 O3 92.3(2) . .
O9 Co2 O3 172.2(3) . .
O2 Co2 S2 81.41(17) . .
O15 Co2 S2 101.97(18) . .
O9 Co2 S2 105.71(19) . .
O3 Co2 S2 81.5(2) . .
O3 Co3 O4 97.6(2) . .
O3 Co3 O17 171.1(3) . .
O4 Co3 O17 90.6(2) . .
O3 Co3 O16 89.4(2) . .
O4 Co3 O16 169.7(3) . .
O17 Co3 O16 82.9(2) . .
O3 Co3 S3 80.8(2) . .
O4 Co3 S3 81.7(2) . .
O17 Co3 S3 97.0(2) . .
O16 Co3 S3 106.91(18) . .
O3 Co3 Cl1 83.5(2) . .
O4 Co3 Cl1 82.59(19) . .
O17 Co3 Cl1 101.1(2) . .
O16 Co3 Cl1 90.79(17) . .
S3 Co3 Cl1 156.07(9) . .
O1 Co4 O4 97.3(2) . .
O1 Co4 O19 87.6(3) . .
O4 Co4 O19 175.1(3) . .
O1 Co4 N2 169.5(3) . 2_656
O4 Co4 N2 90.1(3) . 2_656
O19 Co4 N2 85.0(3) . 2_656
O1 Co4 S4 81.52(16) . .
O4 Co4 S4 83.08(19) . .
O19 Co4 S4 97.9(2) . .
N2 Co4 S4 106.9(2) 2_656 .
O1 Co4 Cl1 82.71(16) . .
O4 Co4 Cl1 82.48(19) . .
O19 Co4 Cl1 98.0(2) . .
N2 Co4 Cl1 91.0(2) 2_656 .
S4 Co4 Cl1 157.02(9) . .
O5 Co5 O8 95.0(2) . .
O5 Co5 O12 169.4(3) . .
O8 Co5 O12 90.7(3) . .
O5 Co5 O18 90.6(3) . .
O8 Co5 O18 174.0(3) . .
O12 Co5 O18 84.2(3) . .
O5 Co5 S5 82.22(18) . .
O8 Co5 S5 81.6(2) . .
O12 Co5 S5 107.50(19) . .
O18 Co5 S5 96.9(3) . .
O5 Co5 Cl2 81.57(18) . .
O8 Co5 Cl2 81.6(2) . .
O12 Co5 Cl2 90.4(2) . .
O18 Co5 Cl2 101.5(3) . .
S5 Co5 Cl2 155.51(10) . .
O5 Co6 O6 97.1(2) . .
O5 Co6 O21 172.5(3) . .
O6 Co6 O21 89.1(3) . .
O5 Co6 N1 88.8(3) . 2_656
O6 Co6 N1 172.9(3) . 2_656
O21 Co6 N1 84.7(3) . 2_656
O5 Co6 S6 83.14(19) . .
O6 Co6 S6 81.81(17) . .
O21 Co6 S6 102.01(19) . .
N1 Co6 S6 103.0(3) 2_656 .
O5 Co6 Cl2 83.05(18) . .
O6 Co6 Cl2 83.42(17) . .
O21 Co6 Cl2 93.5(2) . .
N1 Co6 Cl2 93.4(2) 2_656 .
S6 Co6 Cl2 158.34(10) . .
O7 Co7 O6 91.0(2) . .
O7 Co7 O22 177.2(3) . .
O6 Co7 O22 91.0(3) . .
O7 Co7 O14 88.1(3) . .
O6 Co7 O14 171.7(3) . .
O22 Co7 O14 89.7(3) . .
O7 Co7 S7 79.9(2) . .
O6 Co7 S7 80.82(17) . .
O22 Co7 S7 102.4(2) . .
O14 Co7 S7 107.08(19) . .
O7 Co7 Cl2 85.1(2) . .
O6 Co7 Cl2 80.90(17) . .
O22 Co7 Cl2 93.3(2) . .
O14 Co7 Cl2 90.84(19) . .
S7 Co7 Cl2 156.05(10) . .
O7 Co8 O11 176.2(3) . .
O7 Co8 O8 92.2(3) . .
O11 Co8 O8 91.5(3) . .
O7 Co8 O13 86.7(3) . .
O11 Co8 O13 89.5(3) . .
O8 Co8 O13 173.4(3) . .
O7 Co8 S8 81.7(2) . .
O11 Co8 S8 99.7(2) . .
O8 Co8 S8 80.9(2) . .
O13 Co8 S8 105.37(19) . .
O7 Co8 Cl2 86.3(2) . .
O11 Co8 Cl2 93.4(2) . .
O8 Co8 Cl2 82.2(2) . .
O13 Co8 Cl2 91.23(19) . .
S8 Co8 Cl2 158.82(10) . .
Co3 Cl1 Co4 79.97(8) . .
Co3 Cl1 Co1 121.11(9) . .
Co4 Cl1 Co1 75.30(7) . .
Co6 Cl2 Co8 120.70(9) . .
Co6 Cl2 Co5 79.13(8) . .
Co8 Cl2 Co5 75.99(8) . .
Co6 Cl2 Co7 75.66(7) . .
Co8 Cl2 Co7 73.79(8) . .
Co5 Cl2 Co7 121.94(9) . .
C6 S1 C12 103.5(4) . .
C6 S1 Co1 93.4(3) . .
C12 S1 Co1 94.9(3) . .
C16 S2 C22 104.7(4) . .
C16 S2 Co2 94.0(3) . .
C22 S2 Co2 93.8(4) . .
C26 S3 C32 101.7(4) . .
C26 S3 Co3 95.0(4) . .
C32 S3 Co3 94.7(4) . .
C2 S4 C36 100.1(4) . .
C2 S4 Co4 94.9(3) . .
C36 S4 Co4 93.4(3) . .
C42 S5 C76 102.4(5) . .
C42 S5 Co5 94.8(4) . .
C76 S5 Co5 91.6(4) . .
C46 S6 C52 101.1(4) . .
C46 S6 Co6 93.9(3) . .
C52 S6 Co6 94.8(3) . .
C56 S7 C62 103.6(4) . .
C56 S7 Co7 93.1(3) . .
C62 S7 Co7 94.6(4) . .
C72 S8 C66 103.0(5) . .
C72 S8 Co8 94.7(4) . .
C66 S8 Co8 93.1(4) . .
O1 C1 C6 120.0(8) . .
O1 C1 C2 120.4(8) . .
C6 C1 C2 119.6(8) . .
C3 C2 C1 120.5(8) . .
C3 C2 S4 121.2(7) . .
C1 C2 S4 118.2(7) . .
C2 C3 C4 120.5(9) . .
C2 C3 H3 119.8 . .
C4 C3 H3 119.8 . .
C5 C4 C3 117.4(8) . .
C5 C4 C7 119.5(8) . .
C3 C4 C7 123.1(8) . .
C4 C5 C6 123.1(9) . .
C4 C5 H5 118.4 . .
C6 C5 H5 118.4 . .
C1 C6 C5 118.9(8) . .
C1 C6 S1 120.6(6) . .
C5 C6 S1 120.4(7) . .
C9 C7 C8 109.2(10) . .
C9 C7 C10 110.6(10) . .
C8 C7 C10 106.1(9) . .
C9 C7 C4 109.9(8) . .
C8 C7 C4 109.7(8) . .
C10 C7 C4 111.2(9) . .
C7 C8 H8A 109.5 . .
C7 C8 H8B 109.5 . .
H8A C8 H8B 109.5 . .
C7 C8 H8C 109.5 . .
H8A C8 H8C 109.5 . .
H8B C8 H8C 109.5 . .
C7 C9 H9A 109.5 . .
C7 C9 H9B 109.5 . .
H9A C9 H9B 109.5 . .
C7 C9 H9C 109.5 . .
H9A C9 H9C 109.5 . .
H9B C9 H9C 109.5 . .
C7 C10 H10A 109.5 . .
C7 C10 H10B 109.5 . .
H10A C10 H10B 109.5 . .
C7 C10 H10C 109.5 . .
H10A C10 H10C 109.5 . .
H10B C10 H10C 109.5 . .
O2 C11 C16 121.1(8) . .
O2 C11 C12 120.1(8) . .
C16 C11 C12 118.7(8) . .
C13 C12 C11 120.6(8) . .
C13 C12 S1 121.4(7) . .
C11 C12 S1 118.0(7) . .
C12 C13 C14 122.7(9) . .
C12 C13 H13 118.7 . .
C14 C13 H13 118.7 . .
C13 C14 C15 115.0(9) . .
C13 C14 C17 123.1(9) . .
C15 C14 C17 121.9(10) . .
C16 C15 C14 124.7(9) . .
C16 C15 H15 117.7 . .
C14 C15 H15 117.7 . .
C11 C16 C15 118.3(8) . .
C11 C16 S2 119.3(7) . .
C15 C16 S2 122.2(7) . .
C14 C17 C20 112.2(9) . .
C14 C17 C18 112.5(9) . .
C20 C17 C18 106.1(9) . .
C14 C17 C19 109.7(9) . .
C20 C17 C19 110.1(10) . .
C18 C17 C19 106.0(9) . .
C17 C18 H18A 109.5 . .
C17 C18 H18B 109.5 . .
H18A C18 H18B 109.5 . .
C17 C18 H18C 109.5 . .
H18A C18 H18C 109.5 . .
H18B C18 H18C 109.5 . .
C17 C19 H19A 109.5 . .
C17 C19 H19B 109.5 . .
H19A C19 H19B 109.5 . .
C17 C19 H19C 109.5 . .
H19A C19 H19C 109.5 . .
H19B C19 H19C 109.5 . .
C17 C20 H20A 109.5 . .
C17 C20 H20B 109.5 . .
H20A C20 H20B 109.5 . .
C17 C20 H20C 109.5 . .
H20A C20 H20C 109.5 . .
H20B C20 H20C 109.5 . .
O3 C21 C26 122.9(10) . .
O3 C21 C22 121.0(10) . .
C26 C21 C22 116.0(9) . .
C21 C22 C23 119.2(10) . .
C21 C22 S2 118.8(9) . .
C23 C22 S2 121.9(9) . .
C24 C23 C22 121.0(10) . .
C24 C23 H23 119.5 . .
C22 C23 H23 119.5 . .
C25 C24 C23 119.1(11) . .
C25 C24 C27 122.7(12) . .
C23 C24 C27 118.1(11) . .
C24 C25 C26 123.3(10) . .
C24 C25 H25 118.3 . .
C26 C25 H25 118.3 . .
C25 C26 C21 121.3(9) . .
C25 C26 S3 122.2(9) . .
C21 C26 S3 116.5(8) . .
C28 C27 C30 117.8(13) . .
C28 C27 C24 107.6(11) . .
C30 C27 C24 116.5(11) . .
C28 C27 C29 99.5(13) . .
C30 C27 C29 105.2(12) . .
C24 C27 C29 108.6(11) . .
C27 C28 H28A 109.5 . .
C27 C28 H28B 109.5 . .
H28A C28 H28B 109.5 . .
C27 C28 H28C 109.5 . .
H28A C28 H28C 109.5 . .
H28B C28 H28C 109.5 . .
C27 C29 H29A 109.5 . .
C27 C29 H29B 109.5 . .
H29A C29 H29B 109.5 . .
C27 C29 H29C 109.5 . .
H29A C29 H29C 109.5 . .
H29B C29 H29C 109.5 . .
C27 C30 H30A 109.5 . .
C27 C30 H30B 109.5 . .
H30A C30 H30B 109.5 . .
C27 C30 H30C 109.5 . .
H30A C30 H30C 109.5 . .
H30B C30 H30C 109.5 . .
O4 C31 C32 122.2(8) . .
O4 C31 C36 120.1(9) . .
C32 C31 C36 117.7(9) . .
C33 C32 C31 119.6(9) . .
C33 C32 S3 121.7(8) . .
C31 C32 S3 118.5(8) . .
C34 C33 C32 124.7(9) . .
C34 C33 H33 117.6 . .
C32 C33 H33 117.6 . .
C33 C34 C35 114.4(9) . .
C33 C34 C37 124.8(9) . .
C35 C34 C37 120.7(9) . .
C36 C35 C34 123.4(9) . .
C36 C35 H35 118.3 . .
C34 C35 H35 118.3 . .
C35 C36 C31 119.9(9) . .
C35 C36 S4 119.7(8) . .
C31 C36 S4 120.4(8) . .
C40 C37 C34 110.2(9) . .
C40 C37 C39 108.6(10) . .
C34 C37 C39 107.6(9) . .
C40 C37 C38 110.0(10) . .
C34 C37 C38 112.3(9) . .
C39 C37 C38 108.0(9) . .
C37 C38 H38A 109.5 . .
C37 C38 H38B 109.5 . .
H38A C38 H38B 109.5 . .
C37 C38 H38C 109.5 . .
H38A C38 H38C 109.5 . .
H38B C38 H38C 109.5 . .
C37 C39 H39A 109.5 . .
C37 C39 H39B 109.5 . .
H39A C39 H39B 109.5 . .
C37 C39 H39C 109.5 . .
H39A C39 H39C 109.5 . .
H39B C39 H39C 109.5 . .
C37 C40 H40A 109.5 . .
C37 C40 H40B 109.5 . .
H40A C40 H40B 109.5 . .
C37 C40 H40C 109.5 . .
H40A C40 H40C 109.5 . .
H40B C40 H40C 109.5 . .
O5 C41 C46 121.8(9) . .
O5 C41 C42 122.0(9) . .
C46 C41 C42 116.2(9) . .
C43 C42 C41 122.6(10) . .
C43 C42 S5 120.0(8) . .
C41 C42 S5 117.4(8) . .
C42 C43 C44 120.9(10) . .
C42 C43 H43 119.5 . .
C44 C43 H43 119.5 . .
C45 C44 C43 116.6(9) . .
C45 C44 C47 119.9(9) . .
C43 C44 C47 123.5(10) . .
C44 C45 C46 123.3(9) . .
C44 C45 H45 118.3 . .
C46 C45 H45 118.3 . .
C45 C46 C41 120.1(9) . .
C45 C46 S6 120.7(8) . .
C41 C46 S6 119.1(8) . .
C49 C47 C44 111.8(10) . .
C49 C47 C50 107.9(11) . .
C44 C47 C50 113.1(9) . .
C49 C47 C48 107.4(10) . .
C44 C47 C48 109.0(9) . .
C50 C47 C48 107.4(9) . .
C47 C48 H48A 109.5 . .
C47 C48 H48B 109.5 . .
H48A C48 H48B 109.5 . .
C47 C48 H48C 109.5 . .
H48A C48 H48C 109.5 . .
H48B C48 H48C 109.5 . .
C47 C49 H49A 109.5 . .
C47 C49 H49B 109.5 . .
H49A C49 H49B 109.5 . .
C47 C49 H49C 109.5 . .
H49A C49 H49C 109.5 . .
H49B C49 H49C 109.5 . .
C47 C50 H50A 109.5 . .
C47 C50 H50B 109.5 . .
H50A C50 H50B 109.5 . .
C47 C50 H50C 109.5 . .
H50A C50 H50C 109.5 . .
H50B C50 H50C 109.5 . .
O6 C51 C52 122.2(8) . .
O6 C51 C56 121.3(8) . .
C52 C51 C56 116.4(9) . .
C53 C52 C51 121.5(9) . .
C53 C52 S6 121.3(8) . .
C51 C52 S6 117.2(7) . .
C54 C53 C52 121.7(9) . .
C54 C53 H53 119.2 . .
C52 C53 H53 119.2 . .
C53 C54 C55 117.8(10) . .
C53 C54 C57 121.1(9) . .
C55 C54 C57 121.0(10) . .
C54 C55 C56 121.9(10) . .
C54 C55 H55 119.0 . .
C56 C55 H55 119.0 . .
C55 C56 C51 120.7(9) . .
C55 C56 S7 120.0(8) . .
C51 C56 S7 119.3(7) . .
C59 C57 C60 115.9(13) . .
C59 C57 C54 109.4(11) . .
C60 C57 C54 111.2(11) . .
C59 C57 C58 110.2(11) . .
C60 C57 C58 103.1(11) . .
C54 C57 C58 106.5(10) . .
C57 C58 H58A 109.5 . .
C57 C58 H58B 109.5 . .
H58A C58 H58B 109.5 . .
C57 C58 H58C 109.5 . .
H58A C58 H58C 109.5 . .
H58B C58 H58C 109.5 . .
C57 C59 H59A 109.5 . .
C57 C59 H59B 109.5 . .
H59A C59 H59B 109.5 . .
C57 C59 H59C 109.5 . .
H59A C59 H59C 109.5 . .
H59B C59 H59C 109.5 . .
C57 C60 H60A 109.5 . .
C57 C60 H60B 109.5 . .
H60A C60 H60B 109.5 . .
C57 C60 H60C 109.5 . .
H60A C60 H60C 109.5 . .
H60B C60 H60C 109.5 . .
O7 C61 C66 119.6(9) . .
O7 C61 C62 121.4(10) . .
C66 C61 C62 119.1(9) . .
C61 C62 C63 120.4(9) . .
C61 C62 S7 118.1(8) . .
C63 C62 S7 121.4(8) . .
C64 C63 C62 121.1(9) . .
C64 C63 H63 119.4 . .
C62 C63 H63 119.4 . .
C63 C64 C65 117.4(10) . .
C63 C64 C67 122.4(10) . .
C65 C64 C67 120.1(10) . .
C66 C65 C64 120.7(10) . .
C66 C65 H65 119.7 . .
C64 C65 H65 119.7 . .
C61 C66 C65 121.3(9) . .
C61 C66 S8 120.2(8) . .
C65 C66 S8 118.5(8) . .
C64 C67 C69 108.8(9) . .
C64 C67 C68 110.6(9) . .
C69 C67 C68 109.6(10) . .
C64 C67 C70 109.2(9) . .
C69 C67 C70 109.1(10) . .
C68 C67 C70 109.5(10) . .
C67 C68 H68A 109.5 . .
C67 C68 H68B 109.5 . .
H68A C68 H68B 109.5 . .
C67 C68 H68C 109.5 . .
H68A C68 H68C 109.5 . .
H68B C68 H68C 109.5 . .
C67 C69 H69A 109.5 . .
C67 C69 H69B 109.5 . .
H69A C69 H69B 109.5 . .
C67 C69 H69C 109.5 . .
H69A C69 H69C 109.5 . .
H69B C69 H69C 109.5 . .
C67 C70 H70A 109.5 . .
C67 C70 H70B 109.5 . .
H70A C70 H70B 109.5 . .
C67 C70 H70C 109.5 . .
H70A C70 H70C 109.5 . .
H70B C70 H70C 109.5 . .
O8 C71 C76 120.5(12) . .
O8 C71 C72 122.0(11) . .
C76 C71 C72 117.5(11) . .
C73 C72 C71 119.9(10) . .
C73 C72 S8 122.0(10) . .
C71 C72 S8 118.1(8) . .
C74 C73 C72 122.9(11) . .
C74 C73 H73 118.6 . .
C72 C73 H73 118.6 . .
C73 C74 C75 118.8(11) . .
C73 C74 C77 122.9(11) . .
C75 C74 C77 118.3(11) . .
C74 C75 C76 117.5(11) . .
C74 C75 H75 121.2 . .
C76 C75 H75 121.2 . .
C71 C76 C75 123.4(11) . .
C71 C76 S5 121.0(9) . .
C75 C76 S5 115.4(10) . .
C78 C77 C79B 133.9(16) . .
C78 C77 C79A 96.7(14) . .
C78 C77 C74 108.0(12) . .
C79B C77 C74 112.7(13) . .
C79A C77 C74 106.5(13) . .
C78 C77 C80 95.3(14) . .
C79B C77 C80 90.4(15) . .
C79A C77 C80 135.5(16) . .
C74 C77 C80 110.0(13) . .
C77 C78 H78A 109.5 . .
C77 C78 H78B 109.5 . .
H78A C78 H78B 109.5 . .
C77 C78 H78C 109.5 . .
H78A C78 H78C 109.5 . .
H78B C78 H78C 109.5 . .
C77 C79A H79A 109.5 . .
C77 C79A H79B 109.5 . .
H79A C79A H79B 109.5 . .
C77 C79A H79C 109.5 . .
H79A C79A H79C 109.5 . .
H79B C79A H79C 109.5 . .
C77 C79B H79D 109.5 . .
C77 C79B H79E 109.5 . .
H79D C79B H79E 109.5 . .
C77 C79B H79F 109.5 . .
H79D C79B H79F 109.5 . .
H79E C79B H79F 109.5 . .
O10 C81 O9 125.9(9) . .
O10 C81 C82 116.1(9) . .
O9 C81 C82 118.0(9) . .
C87 C82 C83 118.1(8) . .
C87 C82 C81 120.2(8) . .
C83 C82 C81 121.7(9) . .
C84 C83 C82 121.7(9) . .
C84 C83 H83 119.1 . .
C82 C83 H83 119.1 . .
C83 C84 C85 119.3(9) . .
C83 C84 C88 119.5(9) . .
C85 C84 C88 121.1(9) . .
C84 C85 C86 119.6(9) . .
C84 C85 H85 120.2 . .
C86 C85 H85 120.2 . .
C87 C86 C85 119.9(9) . .
C87 C86 C89 117.6(8) . .
C85 C86 C89 122.4(8) . .
C82 C87 C86 121.2(9) . .
C82 C87 H87 119.4 . .
C86 C87 H87 119.4 . .
O12 C88 O11 126.0(9) . .
O12 C88 C84 118.4(11) . .
O11 C88 C84 115.5(10) . .
C93 C89 C90 116.4(10) . .
C93 C89 C86 121.0(10) . .
C90 C89 C86 122.5(9) . .
C91 C90 C89 119.0(12) . .
C91 C90 H90 120.5 . .
C89 C90 H90 120.5 . .
C92 C91 C90 119.6(13) . .
C92 C91 F2 119.8(14) . .
C90 C91 F2 120.6(14) . .
N1 C92 C91 121.6(12) . .
N1 C92 H92 119.2 . .
C91 C92 H92 119.2 . .
N1 C93 C89 124.0(9) . .
N1 C93 H93 118.0 . .
C89 C93 H93 118.0 . .
O16 C94 O15 127.2(8) . .
O16 C94 C95 117.2(9) . .
O15 C94 C95 115.6(8) . .
C100 C95 C96 119.8(8) . .
C100 C95 C94 121.2(8) . .
C96 C95 C94 118.6(8) . .
C95 C96 C97 120.0(8) . .
C95 C96 H96 120.0 . .
C97 C96 H96 120.0 . .
C98 C97 C96 119.3(8) . .
C98 C97 C101 120.7(9) . .
C96 C97 C101 120.0(9) . .
C99 C98 C97 120.8(8) . .
C99 C98 H98 119.6 . .
C97 C98 H98 119.6 . .
C98 C99 C100 118.6(8) . .
C98 C99 C102 120.2(8) . .
C100 C99 C102 121.2(8) . .
C95 C100 C99 121.5(8) . .
C95 C100 H100 119.3 . .
C99 C100 H100 119.3 . .
O13 C101 O14 125.4(9) . .
O13 C101 C97 118.3(9) . .
O14 C101 C97 116.3(9) . .
C106 C102 C103 117.3(9) . .
C106 C102 C99 123.8(9) . .
C103 C102 C99 118.9(9) . .
N2 C103 C102 124.1(9) . .
N2 C103 H103 117.9 . .
C102 C103 H103 117.9 . .
N2 C104 C105 120.6(10) . .
N2 C104 H104 119.7 . .
C105 C104 H104 119.7 . .
F1 C105 C106 120.9(9) . .
F1 C105 C104 117.4(10) . .
C106 C105 C104 121.6(10) . .
C102 C106 C105 118.1(9) . .
C102 C106 H106 120.9 . .
C105 C106 H106 120.9 . .
O21 C107 O22 125.0(10) . .
O19 C108 O20 125.2(11) . .
C92 N1 C93 119.3(9) . .
C92 N1 Co6 123.7(7) . 2_656
C93 N1 Co6 116.8(7) . 2_656
C104 N2 C103 118.1(8) . .
C104 N2 Co4 124.1(7) . 2_656
C103 N2 Co4 117.7(6) . 2_656
C1 O1 Co1 121.4(5) . .
C1 O1 Co4 121.3(5) . .
Co1 O1 Co4 108.6(2) . .
C11 O2 Co2 123.6(5) . .
C11 O2 Co1 125.5(5) . .
Co2 O2 Co1 109.4(3) . .
C21 O3 Co2 122.2(6) . .
C21 O3 Co3 121.3(6) . .
Co2 O3 Co3 108.9(3) . .
C31 O4 Co4 120.9(6) . .
C31 O4 Co3 120.7(5) . .
Co4 O4 Co3 114.0(3) . .
C41 O5 Co6 120.6(6) . .
C41 O5 Co5 122.4(6) . .
Co6 O5 Co5 114.7(3) . .
C51 O6 Co6 120.8(5) . .
C51 O6 Co7 121.9(6) . .
Co6 O6 Co7 108.8(2) . .
C61 O7 Co7 125.9(6) . .
C61 O7 Co8 125.2(6) . .
Co7 O7 Co8 108.8(3) . .
C71 O8 Co8 121.3(7) . .
C71 O8 Co5 120.5(7) . .
Co8 O8 Co5 108.7(3) . .
C81 O9 Co2 131.0(6) . .
C81 O10 Co1 131.3(6) . .
C88 O11 Co8 130.2(6) . .
C88 O12 Co5 131.2(6) . .
C101 O13 Co8 131.8(6) . .
C101 O14 Co7 130.3(6) . .
C94 O15 Co2 128.2(6) . .
C94 O16 Co3 130.2(6) . .
C108 O19 Co4 130.7(7) . .
C108 O20 Co1 132.3(7) . .
C107 O21 Co6 133.6(7) . .
C107 O22 Co7 130.8(7) . .

loop_
_geom_bond_atom_site_label_1
_geom_bond_atom_site_label_2
_geom_bond_distance
_geom_bond_site_symmetry_2
Co1 O2 1.985(6) .
Co1 O1 2.000(6) .
Co1 O10 2.019(6) .
Co1 O20 2.033(7) .
Co1 S1 2.514(3) .
Co1 Cl1 2.675(3) .
Co2 O2 1.980(6) .
Co2 O15 1.996(6) .
Co2 O9 2.019(6) .
Co2 O3 2.022(6) .
Co2 S2 2.521(3) .
Co3 O3 2.028(6) .
Co3 O4 2.030(6) .
Co3 O17 2.065(7) .
Co3 O16 2.083(6) .
Co3 S3 2.514(3) .
Co3 Cl1 2.636(3) .
Co4 O1 2.002(6) .
Co4 O4 2.020(6) .
Co4 O19 2.074(7) .
Co4 N2 2.104(7) 2_656
Co4 S4 2.497(3) .
Co4 Cl1 2.648(3) .
Co5 O5 2.011(6) .
Co5 O8 2.031(6) .
Co5 O12 2.045(7) .
Co5 O18 2.077(8) .
Co5 S5 2.509(3) .
Co5 Cl2 2.676(3) .
Co6 O5 2.001(6) .
Co6 O6 2.005(6) .
Co6 O21 2.031(7) .
Co6 N1 2.115(9) 2_656
Co6 S6 2.480(3) .
Co6 Cl2 2.626(3) .
Co7 O7 1.984(6) .
Co7 O6 2.023(6) .
Co7 O22 2.026(7) .
Co7 O14 2.039(7) .
Co7 S7 2.566(3) .
Co7 Cl2 2.712(3) .
Co8 O7 1.986(6) .
Co8 O11 1.987(6) .
Co8 O8 2.016(7) .
Co8 O13 2.051(7) .
Co8 S8 2.520(3) .
Co8 Cl2 2.667(3) .
S1 C6 1.779(9) .
S1 C12 1.796(9) .
S2 C16 1.763(9) .
S2 C22 1.779(11) .
S3 C26 1.782(10) .
S3 C32 1.784(10) .
S4 C2 1.784(9) .
S4 C36 1.790(10) .
S5 C42 1.797(11) .
S5 C76 1.821(12) .
S6 C46 1.770(10) .
S6 C52 1.784(10) .
S7 C56 1.778(10) .
S7 C62 1.792(10) .
S8 C72 1.757(12) .
S8 C66 1.819(10) .
C1 O1 1.360(10) .
C1 C6 1.376(11) .
C1 C2 1.399(11) .
C2 C3 1.375(11) .
C3 C4 1.409(12) .
C3 H3 0.9500 .
C4 C5 1.369(12) .
C4 C7 1.548(13) .
C5 C6 1.386(11) .
C5 H5 0.9500 .
C7 C9 1.490(14) .
C7 C8 1.503(14) .
C7 C10 1.534(14) .
C8 H8A 0.9800 .
C8 H8B 0.9800 .
C8 H8C 0.9800 .
C9 H9A 0.9800 .
C9 H9B 0.9800 .
C9 H9C 0.9800 .
C10 H10A 0.9800 .
C10 H10B 0.9800 .
C10 H10C 0.9800 .
C11 O2 1.323(9) .
C11 C16 1.387(11) .
C11 C12 1.414(12) .
C12 C13 1.379(12) .
C13 C14 1.391(13) .
C13 H13 0.9500 .
C14 C15 1.400(12) .
C14 C17 1.484(13) .
C15 C16 1.395(12) .
C15 H15 0.9500 .
C17 C20 1.526(14) .
C17 C18 1.539(13) .
C17 C19 1.548(15) .
C18 H18A 0.9800 .
C18 H18B 0.9800 .
C18 H18C 0.9800 .
C19 H19A 0.9800 .
C19 H19B 0.9800 .
C19 H19C 0.9800 .
C20 H20A 0.9800 .
C20 H20B 0.9800 .
C20 H20C 0.9800 .
C21 O3 1.306(11) .
C21 C26 1.421(13) .
C21 C22 1.426(13) .
C22 C23 1.430(13) .
C23 C24 1.369(14) .
C23 H23 0.9500 .
C24 C25 1.335(13) .
C24 C27 1.541(15) .
C25 C26 1.360(13) .
C25 H25 0.9500 .
C27 C28 1.451(18) .
C27 C30 1.489(17) .
C27 C29 1.63(2) .
C28 H28A 0.9800 .
C28 H28B 0.9800 .
C28 H28C 0.9800 .
C29 H29A 0.9800 .
C29 H29B 0.9800 .
C29 H29C 0.9800 .
C30 H30A 0.9800 .
C30 H30B 0.9800 .
C30 H30C 0.9800 .
C31 O4 1.350(10) .
C31 C32 1.394(12) .
C31 C36 1.409(12) .
C32 C33 1.379(12) .
C33 C34 1.376(12) .
C33 H33 0.9500 .
C34 C35 1.400(13) .
C34 C37 1.526(14) .
C35 C36 1.379(12) .
C35 H35 0.9500 .
C37 C40 1.517(15) .
C37 C39 1.537(15) .
C37 C38 1.536(14) .
C38 H38A 0.9800 .
C38 H38B 0.9800 .
C38 H38C 0.9800 .
C39 H39A 0.9800 .
C39 H39B 0.9800 .
C39 H39C 0.9800 .
C40 H40A 0.9800 .
C40 H40B 0.9800 .
C40 H40C 0.9800 .
C41 O5 1.328(11) .
C41 C46 1.405(12) .
C41 C42 1.427(14) .
C42 C43 1.350(13) .
C43 C44 1.426(13) .
C43 H43 0.9500 .
C44 C45 1.371(13) .
C44 C47 1.530(14) .
C45 C46 1.393(12) .
C45 H45 0.9500 .
C47 C49 1.471(15) .
C47 C50 1.544(15) .
C47 C48 1.551(15) .
C48 H48A 0.9800 .
C48 H48B 0.9800 .
C48 H48C 0.9800 .
C49 H49A 0.9800 .
C49 H49B 0.9800 .
C49 H49C 0.9800 .
C50 H50A 0.9800 .
C50 H50B 0.9800 .
C50 H50C 0.9800 .
C51 O6 1.323(10) .
C51 C52 1.401(12) .
C51 C56 1.416(12) .
C52 C53 1.394(12) .
C53 C54 1.376(13) .
C53 H53 0.9500 .
C54 C55 1.382(13) .
C54 C57 1.578(14) .
C55 C56 1.396(12) .
C55 H55 0.9500 .
C57 C59 1.446(17) .
C57 C60 1.457(18) .
C57 C58 1.583(16) .
C58 H58A 0.9800 .
C58 H58B 0.9800 .
C58 H58C 0.9800 .
C59 H59A 0.9800 .
C59 H59B 0.9800 .
C59 H59C 0.9800 .
C60 H60A 0.9800 .
C60 H60B 0.9800 .
C60 H60C 0.9800 .
C61 O7 1.336(11) .
C61 C66 1.370(13) .
C61 C62 1.380(13) .
C62 C63 1.401(13) .
C63 C64 1.395(13) .
C63 H63 0.9500 .
C64 C65 1.402(13) .
C64 C67 1.521(14) .
C65 C66 1.394(13) .
C65 H65 0.9500 .
C67 C69 1.535(15) .
C67 C68 1.537(14) .
C67 C70 1.563(16) .
C68 H68A 0.9800 .
C68 H68B 0.9800 .
C68 H68C 0.9800 .
C69 H69A 0.9800 .
C69 H69B 0.9800 .
C69 H69C 0.9800 .
C70 H70A 0.9800 .
C70 H70B 0.9800 .
C70 H70C 0.9800 .
C71 O8 1.327(12) .
C71 C76 1.346(14) .
C71 C72 1.408(14) .
C72 C73 1.384(13) .
C73 C74 1.358(13) .
C73 H73 0.9500 .
C74 C75 1.401(14) .
C74 C77 1.565(16) .
C75 C76 1.434(14) .
C75 H75 0.9500 .
C77 C78 1.483(19) .
C77 C79B 1.46(2) .
C77 C79A 1.51(2) .
C77 C80 1.55(3) .
C78 H78A 0.9800 .
C78 H78B 0.9800 .
C78 H78C 0.9800 .
C79A H79A 0.9800 .
C79A H79B 0.9800 .
C79A H79C 0.9800 .
C79B H79D 0.9800 .
C79B H79E 0.9800 .
C79B H79F 0.9800 .
C81 O10 1.259(11) .
C81 O9 1.266(11) .
C81 C82 1.500(13) .
C82 C87 1.373(11) .
C82 C83 1.395(11) .
C83 C84 1.374(11) .
C83 H83 0.9500 .
C84 C85 1.375(11) .
C84 C88 1.498(13) .
C85 C86 1.400(12) .
C85 H85 0.9500 .
C86 C87 1.371(11) .
C86 C89 1.469(13) .
C87 H87 0.9500 .
C88 O12 1.252(12) .
C88 O11 1.275(12) .
C89 C93 1.382(12) .
C89 C90 1.388(14) .
C90 C91 1.379(16) .
C90 H90 0.9500 .
C91 C92 1.383(16) .
C91 F2 1.383(15) .
C92 N1 1.295(13) .
C92 H92 0.9500 .
C93 N1 1.328(11) .
C93 H93 0.9500 .
C94 O16 1.254(10) .
C94 O15 1.259(10) .
C94 C95 1.515(12) .
C95 C100 1.346(11) .
C95 C96 1.374(11) .
C96 C97 1.408(12) .
C96 H96 0.9500 .
C97 C98 1.386(11) .
C97 C101 1.517(13) .
C98 C99 1.356(11) .
C98 H98 0.9500 .
C99 C100 1.422(11) .
C99 C102 1.485(12) .
C100 H100 0.9500 .
C101 O13 1.255(11) .
C101 O14 1.278(11) .
C102 C106 1.376(12) .
C102 C103 1.398(12) .
C103 N2 1.338(11) .
C103 H103 0.9500 .
C104 N2 1.332(11) .
C104 C105 1.383(13) .
C104 H104 0.9500 .
C105 F1 1.361(11) .
C105 C106 1.376(12) .
C106 H106 0.9500 .
C107 O21 1.258(12) .
C107 O22 1.267(12) .
C108 O19 1.250(13) .
C108 O20 1.275(12) .
N1 Co6 2.115(9) 2_656
N2 Co4 2.104(7) 2_656
